data_4088099
loop_
_publ_author_name
'Kelly, Rory P.'
'Bell, Toby D. M.'
'Cox, Rosalind P.'
'Daniels, Daisy P.'
'Deacon, Glen B.'
'Jaroschik, Florian'
'Junk, Peter C.'
'Le Goff, Xavier F.'
'Lemercier, Gilles'
'Martinez, Agathe'
'Wang, Jun'
'Werner, Daniel'

_publ_section_title
;
 Divalent Tetra- and Penta-phenylcyclopentadienyl Europium and Samarium
 Sandwich and Half-Sandwich Complexes: Synthesis, Characterization, and
 Remarkable Luminescence Properties
;
_journal_issue 23
_journal_name_full Organometallics
_journal_page_first 5624
_journal_paper_doi 10.1021/acs.organomet.5b00842
_journal_volume 34
_journal_year 2015
_chemical_formula_moiety 'C70 H50 Eu'
_chemical_formula_sum 'C70 H50 Eu'
_chemical_formula_weight 1043.06
_space_group_crystal_system monoclinic
_space_group_IT_number 14
_space_group_name_Hall '-P 2yn'
_space_group_name_H-M_alt 'P 1 21/n 1'
_atom_sites_solution_hydrogens geom
_atom_sites_solution_primary direct
_audit_creation_date 2015-08-11
_audit_creation_method
;
Olex2 1.2
(compiled 2015.01.26 svn.r3150 for OlexSys, GUI svn.r4998)
;
_cell_angle_alpha 90
_cell_angle_beta 95.39(3)
_cell_angle_gamma 90
_cell_formula_units_Z 2
_cell_length_a 10.425(2)
_cell_length_b 13.463(3)
_cell_length_c 18.070(4)
_cell_measurement_reflns_used 16868
_cell_measurement_temperature 100
_cell_measurement_theta_max 25.498
_cell_measurement_theta_min 2.172
_cell_volume 2524.9(9)
_computing_cell_refinement 'XDS (Kabsch, 1993)'
_computing_data_collection 'BluIce (McPhillips, 2002)'
_computing_data_reduction 'XDS (Kabsch, 1993)'
_computing_molecular_graphics 'Olex2 (Dolomanov et al., 2009)'
_computing_publication_material 'Olex2 (Dolomanov et al., 2009)'
_computing_structure_refinement 'SHELXL-2014 (Sheldrick, 2008)'
_computing_structure_solution 'SHELXS-2014 (Sheldrick, 2008)'
_diffrn_ambient_temperature 100
_diffrn_measured_fraction_theta_full 0.997
_diffrn_measured_fraction_theta_max 0.997
_diffrn_measurement_device_type 'ADSC Quantum 210r'
_diffrn_measurement_method 'Phi Scan'
_diffrn_radiation_monochromator 'Silicon Double Crystal'
_diffrn_radiation_type Synchrotron
_diffrn_radiation_wavelength 0.7108
_diffrn_reflns_av_R_equivalents 0.0568
_diffrn_reflns_av_unetI/netI 0.0422
_diffrn_reflns_Laue_measured_fraction_full 0.997
_diffrn_reflns_Laue_measured_fraction_max 0.997
_diffrn_reflns_limit_h_max 12
_diffrn_reflns_limit_h_min -12
_diffrn_reflns_limit_k_max 16
_diffrn_reflns_limit_k_min -16
_diffrn_reflns_limit_l_max 21
_diffrn_reflns_limit_l_min -21
_diffrn_reflns_number 16868
_diffrn_reflns_point_group_measured_fraction_full 0.997
_diffrn_reflns_point_group_measured_fraction_max 0.997
_diffrn_reflns_theta_full 25.498
_diffrn_reflns_theta_max 25.498
_diffrn_reflns_theta_min 2.172
_diffrn_source 'Australian Synchrotron'
_diffrn_standards_decay_% 0
_diffrn_standards_interval_count 0
_diffrn_standards_interval_time 0
_diffrn_standards_number 0
_exptl_absorpt_coefficient_mu 1.286
_exptl_absorpt_correction_type none
_exptl_crystal_colour orange
_exptl_crystal_colour_primary orange
_exptl_crystal_density_diffrn 1.372
_exptl_crystal_density_method 'not measured'
_exptl_crystal_description 'rect. Prism'
_exptl_crystal_F_000 1066
_exptl_crystal_size_max 0.06
_exptl_crystal_size_mid 0.04
_exptl_crystal_size_min 0.02
_refine_diff_density_max 0.374
_refine_diff_density_min -1.695
_refine_diff_density_rms 0.090
_refine_ls_extinction_method none
_refine_ls_goodness_of_fit_ref 1.071
_refine_ls_hydrogen_treatment constr
_refine_ls_matrix_type full
_refine_ls_number_parameters 322
_refine_ls_number_reflns 4689
_refine_ls_number_restraints 0
_refine_ls_restrained_S_all 1.071
_refine_ls_R_factor_all 0.0733
_refine_ls_R_factor_gt 0.0526
_refine_ls_shift/su_max 0.000
_refine_ls_shift/su_mean 0.000
_refine_ls_structure_factor_coef Fsqd
_refine_ls_weighting_details 'w=1/[\s^2^(Fo^2^)+(0.0606P)^2^+3.6569P] where P=(Fo^2^+2Fc^2^)/3'
_refine_ls_weighting_scheme calc
_refine_ls_wR_factor_gt 0.1243
_refine_ls_wR_factor_ref 0.1383
_reflns_Friedel_coverage 0.000
_reflns_number_gt 3480
_reflns_number_total 4689
_reflns_threshold_expression 'I > 2\s(I)'
_cod_data_source_file om5b00842_si_001.cif
_cod_data_source_block 2
_cod_original_sg_symbol_H-M 'P 21/n'
_cod_database_code 4088099
_shelx_space_group_comment
;
The symmetry employed for this shelxl refinement is uniquely defined
by the following loop, which should always be used as a source of
symmetry information in preference to the above space-group names.
They are only intended as comments.
;
_olex2_refinement_description
;
1. Fixed Uiso
 At 1.2 times of:
  All C(H) groups
2.a Aromatic/amide H refined with riding coordinates:
 C7(H7), C25(H25), C29(H29), C28(H28), C8(H8), C31(H31), C35(H35), C32(H32),
 C11(H11), C33(H33), C26(H26), C23(H23), C34(H34), C27(H27), C9(H9), C19(H19),
 C13(H13), C10(H10), C16(H16), C14(H14), C17(H17), C22(H22), C15(H15), C21(H21),
  C20(H20)
;
_shelx_shelxl_version_number 2014/7
_olex2_submission_special_instructions 'No special instructions were received'

loop_
_space_group_symop_operation_xyz
'x, y, z'
'-x+1/2, y+1/2, -z+1/2'
'-x, -y, -z'
'x-1/2, -y-1/2, z-1/2'

loop_
_atom_site_label
_atom_site_type_symbol
_atom_site_fract_x
_atom_site_fract_y
_atom_site_fract_z
_atom_site_U_iso_or_equiv
_atom_site_adp_type
_atom_site_occupancy
_atom_site_site_symmetry_order
_atom_site_calc_flag
_atom_site_refinement_flags_posn
_atom_site_refinement_flags_adp
_atom_site_refinement_flags_occupancy
Eu1 Eu 0.5000 0.5000 0.0000 0.07007(18) Uani 1 2 d S T P
C1 C 0.2392(3) 0.5223(3) 0.0118(2) 0.0302(8) Uani 1 1 d . . .
C24 C 0.3925(3) 0.3217(3) 0.13429(19) 0.0308(7) Uani 1 1 d . . .
C5 C 0.2636(3) 0.4196(3) 0.02841(18) 0.0295(7) Uani 1 1 d . . .
C4 C 0.3413(3) 0.4137(3) 0.09798(18) 0.0304(7) Uani 1 1 d . . .
C7 C 0.0525(4) 0.5180(3) -0.0860(2) 0.0335(8) Uani 1 1 d . . .
H7 H 0.0164 0.4655 -0.0596 0.040 Uiso 1 1 calc R . .
C6 C 0.1692(3) 0.5597(3) -0.0571(2) 0.0334(8) Uani 1 1 d . . .
C30 C 0.2172(3) 0.3323(3) -0.01525(19) 0.0328(8) Uani 1 1 d . . .
C2 C 0.3020(3) 0.5797(3) 0.07117(19) 0.0331(8) Uani 1 1 d . . .
C3 C 0.3646(4) 0.5122(3) 0.1242(2) 0.0317(7) Uani 1 1 d . . .
C25 C 0.3822(3) 0.3046(3) 0.20998(19) 0.0342(8) Uani 1 1 d . . .
H25 H 0.3405 0.3522 0.2383 0.041 Uiso 1 1 calc R . .
C29 C 0.4551(4) 0.2493(3) 0.0947(2) 0.0361(8) Uani 1 1 d . . .
H29 H 0.4629 0.2591 0.0433 0.043 Uiso 1 1 calc R . .
C18 C 0.4431(4) 0.5383(3) 0.1942(2) 0.0353(8) Uani 1 1 d . . .
C28 C 0.5053(4) 0.1643(3) 0.1287(2) 0.0401(9) Uani 1 1 d . . .
H28 H 0.5471 0.1164 0.1008 0.048 Uiso 1 1 calc R . .
C8 C -0.0121(4) 0.5504(3) -0.1516(2) 0.0408(9) Uani 1 1 d . . .
H8 H -0.0922 0.5214 -0.1693 0.049 Uiso 1 1 calc R . .
C31 C 0.1623(4) 0.2530(3) 0.0206(2) 0.0379(8) Uani 1 1 d . . .
H31 H 0.1491 0.2591 0.0717 0.046 Uiso 1 1 calc R . .
C35 C 0.2306(3) 0.3224(3) -0.0913(2) 0.0368(8) Uani 1 1 d . . .
H35 H 0.2659 0.3755 -0.1174 0.044 Uiso 1 1 calc R . .
C32 C 0.1268(4) 0.1663(3) -0.0164(2) 0.0470(10) Uani 1 1 d . . .
H32 H 0.0922 0.1127 0.0095 0.056 Uiso 1 1 calc R . .
C12 C 0.3091(4) 0.6887(3) 0.07653(19) 0.0338(8) Uani 1 1 d . . .
C11 C 0.2199(4) 0.6364(3) -0.0984(2) 0.0418(9) Uani 1 1 d . . .
H11 H 0.2986 0.6671 -0.0800 0.050 Uiso 1 1 calc R . .
C33 C 0.1419(4) 0.1579(3) -0.0915(3) 0.0531(11) Uani 1 1 d . . .
H33 H 0.1172 0.0984 -0.1174 0.064 Uiso 1 1 calc R . .
C26 C 0.4326(4) 0.2187(3) 0.2439(2) 0.0409(9) Uani 1 1 d . . .
H26 H 0.4245 0.2077 0.2952 0.049 Uiso 1 1 calc R . .
C23 C 0.5697(4) 0.5077(3) 0.2077(2) 0.0442(9) Uani 1 1 d . . .
H23 H 0.6057 0.4685 0.1711 0.053 Uiso 1 1 calc R . .
C34 C 0.1929(4) 0.2360(3) -0.1287(2) 0.0466(10) Uani 1 1 d . . .
H34 H 0.2022 0.2303 -0.1804 0.056 Uiso 1 1 calc R . .
C27 C 0.4946(4) 0.1488(3) 0.2036(2) 0.0450(10) Uani 1 1 d . . .
H27 H 0.5297 0.0905 0.2273 0.054 Uiso 1 1 calc R . .
C9 C 0.0404(5) 0.6255(3) -0.1918(2) 0.0521(11) Uani 1 1 d . . .
H9 H -0.0034 0.6477 -0.2373 0.063 Uiso 1 1 calc R . .
C19 C 0.3913(5) 0.5955(3) 0.2481(2) 0.0562(12) Uani 1 1 d . . .
H19 H 0.3050 0.6190 0.2410 0.067 Uiso 1 1 calc R . .
C13 C 0.2011(4) 0.7491(3) 0.0627(2) 0.0421(9) Uani 1 1 d . . .
H13 H 0.1194 0.7192 0.0502 0.051 Uiso 1 1 calc R . .
C10 C 0.1574(5) 0.6683(3) -0.1653(2) 0.0501(11) Uani 1 1 d . . .
H10 H 0.1943 0.7192 -0.1929 0.060 Uiso 1 1 calc R . .
C16 C 0.4381(4) 0.8397(3) 0.0983(2) 0.0432(9) Uani 1 1 d . . .
H16 H 0.5197 0.8701 0.1099 0.052 Uiso 1 1 calc R . .
C14 C 0.2102(4) 0.8519(3) 0.0666(3) 0.0550(11) Uani 1 1 d . . .
H14 H 0.1350 0.8915 0.0572 0.066 Uiso 1 1 calc R . .
C17 C 0.4273(4) 0.7363(3) 0.0951(2) 0.0382(9) Uani 1 1 d . . .
H17 H 0.5024 0.6970 0.1059 0.046 Uiso 1 1 calc R . .
C22 C 0.6464(5) 0.5312(4) 0.2716(3) 0.0584(14) Uani 1 1 d . . .
H22 H 0.7333 0.5092 0.2787 0.070 Uiso 1 1 calc R . .
C15 C 0.3294(5) 0.8969(3) 0.0843(3) 0.0544(11) Uani 1 1 d . . .
H15 H 0.3355 0.9672 0.0868 0.065 Uiso 1 1 calc R . .
C21 C 0.5951(7) 0.5867(4) 0.3244(3) 0.085(2) Uani 1 1 d . . .
H21 H 0.6465 0.6035 0.3688 0.102 Uiso 1 1 calc R . .
C20 C 0.4711(8) 0.6180(4) 0.3141(3) 0.087(2) Uani 1 1 d . . .
H20 H 0.4368 0.6559 0.3519 0.104 Uiso 1 1 calc R . .

loop_
_atom_site_aniso_label
_atom_site_aniso_U_11
_atom_site_aniso_U_22
_atom_site_aniso_U_33
_atom_site_aniso_U_23
_atom_site_aniso_U_13
_atom_site_aniso_U_12
Eu1 0.0410(2) 0.1029(4) 0.0714(3) 0.0006(2) 0.03189(17) -0.00365(19)
C1 0.0293(17) 0.0315(19) 0.0305(17) 0.0022(14) 0.0070(14) -0.0022(13)
C24 0.0307(18) 0.0335(18) 0.0282(17) -0.0026(14) 0.0028(14) -0.0047(14)
C5 0.0310(17) 0.0347(18) 0.0239(16) 0.0014(14) 0.0079(14) -0.0029(15)
C4 0.0313(18) 0.0357(19) 0.0247(16) -0.0016(15) 0.0053(14) 0.0010(15)
C7 0.0337(18) 0.040(2) 0.0283(17) -0.0007(15) 0.0088(15) 0.0036(15)
C6 0.0299(18) 0.039(2) 0.0323(18) 0.0023(15) 0.0093(15) 0.0021(15)
C30 0.0324(18) 0.0378(19) 0.0287(17) -0.0002(15) 0.0051(14) -0.0005(15)
C2 0.0280(17) 0.0387(19) 0.0326(18) -0.0010(16) 0.0038(14) -0.0009(15)
C3 0.0318(17) 0.0324(19) 0.0313(17) -0.0012(15) 0.0046(14) 0.0016(15)
C25 0.0316(18) 0.044(2) 0.0271(17) -0.0009(16) 0.0014(14) -0.0058(16)
C29 0.037(2) 0.037(2) 0.0352(19) 0.0024(16) 0.0084(16) -0.0024(16)
C18 0.044(2) 0.0345(18) 0.0285(18) -0.0022(15) 0.0076(16) -0.0040(16)
C28 0.036(2) 0.037(2) 0.048(2) 0.0015(17) 0.0081(17) -0.0012(16)
C8 0.040(2) 0.051(2) 0.0307(19) -0.0078(18) 0.0013(16) 0.0089(19)
C31 0.040(2) 0.041(2) 0.0324(18) -0.0021(16) 0.0035(16) -0.0048(17)
C35 0.0326(19) 0.047(2) 0.0308(18) 0.0016(17) 0.0047(15) 0.0063(16)
C32 0.051(2) 0.036(2) 0.054(2) -0.0038(19) 0.005(2) -0.0067(18)
C12 0.0350(19) 0.0359(19) 0.0317(18) 0.0003(15) 0.0098(15) 0.0013(15)
C11 0.046(2) 0.041(2) 0.041(2) 0.0043(18) 0.0154(18) -0.0030(18)
C33 0.052(3) 0.051(3) 0.056(3) -0.020(2) 0.000(2) 0.002(2)
C26 0.0339(19) 0.055(2) 0.0333(19) 0.0094(18) -0.0008(16) -0.0066(18)
C23 0.043(2) 0.052(2) 0.037(2) 0.0086(19) 0.0020(17) -0.0092(19)
C34 0.040(2) 0.065(3) 0.034(2) -0.013(2) 0.0017(17) 0.012(2)
C27 0.036(2) 0.048(2) 0.050(2) 0.014(2) -0.0014(18) -0.0008(18)
C9 0.068(3) 0.057(3) 0.031(2) 0.0055(19) 0.004(2) 0.017(2)
C19 0.090(4) 0.043(2) 0.037(2) -0.0032(19) 0.014(2) 0.020(2)
C13 0.037(2) 0.038(2) 0.052(2) -0.0018(18) 0.0083(18) 0.0003(16)
C10 0.064(3) 0.047(2) 0.042(2) 0.0131(19) 0.021(2) 0.008(2)
C16 0.044(2) 0.045(2) 0.042(2) -0.0015(18) 0.0054(18) -0.0083(18)
C14 0.047(2) 0.038(2) 0.080(3) 0.006(2) 0.008(2) 0.0048(19)
C17 0.036(2) 0.044(2) 0.0351(19) -0.0023(16) 0.0074(16) -0.0040(17)
C22 0.071(3) 0.046(2) 0.053(3) 0.017(2) -0.021(3) -0.021(2)
C15 0.060(3) 0.036(2) 0.068(3) -0.001(2) 0.008(2) -0.004(2)
C21 0.144(6) 0.039(3) 0.060(3) 0.007(2) -0.049(4) -0.006(3)
C20 0.177(7) 0.049(3) 0.032(2) -0.015(2) -0.002(3) 0.024(4)

loop_
_atom_type_symbol
_atom_type_description
_atom_type_scat_dispersion_real
_atom_type_scat_dispersion_imag
_atom_type_scat_source
C C 0.0033 0.0016 'International Tables Vol C Tables 4.2.6.8 and 6.1.1.4'
H H 0.0000 0.0000 'International Tables Vol C Tables 4.2.6.8 and 6.1.1.4'
Eu Eu -0.1040 3.6870 'International Tables Vol C Tables 4.2.6.8 and 6.1.1.4'

loop_
_geom_angle_atom_site_label_1
_geom_angle_atom_site_label_2
_geom_angle_atom_site_label_3
_geom_angle
_geom_angle_site_symmetry_1
_geom_angle_site_symmetry_3
C1 Eu1 C1 180.0 3_665 .
C1 Eu1 C5 150.09(10) 3_665 .
C1 Eu1 C5 29.91(10) . .
C1 Eu1 C5 29.91(10) 3_665 3_665
C1 Eu1 C5 150.09(10) . 3_665
C1 Eu1 C4 130.58(10) 3_665 .
C1 Eu1 C4 130.58(10) . 3_665
C1 Eu1 C4 49.42(10) 3_665 3_665
C1 Eu1 C4 49.42(10) . .
C1 Eu1 C3 49.48(11) 3_665 3_665
C1 Eu1 C3 130.52(11) . 3_665
C1 Eu1 C3 130.52(11) 3_665 .
C1 Eu1 C3 49.48(11) . .
C5 Eu1 C5 180.00(6) 3_665 .
C5 Eu1 C4 29.80(10) . .
C5 Eu1 C4 29.80(10) 3_665 3_665
C5 Eu1 C4 150.20(10) . 3_665
C5 Eu1 C4 150.20(10) 3_665 .
C4 Eu1 C4 180.0 3_665 .
C2 Eu1 C1 149.94(11) . 3_665
C2 Eu1 C1 30.06(11) 3_665 3_665
C2 Eu1 C1 30.06(11) . .
C2 Eu1 C1 149.94(11) 3_665 .
C2 Eu1 C5 49.36(11) 3_665 3_665
C2 Eu1 C5 130.64(11) 3_665 .
C2 Eu1 C5 130.64(11) . 3_665
C2 Eu1 C5 49.36(11) . .
C2 Eu1 C4 49.42(11) 3_665 3_665
C2 Eu1 C4 49.41(11) . .
C2 Eu1 C4 130.58(11) . 3_665
C2 Eu1 C4 130.59(11) 3_665 .
C2 Eu1 C2 180.0 3_665 .
C2 Eu1 C3 30.10(11) . .
C2 Eu1 C3 149.90(11) 3_665 .
C2 Eu1 C3 149.90(11) . 3_665
C2 Eu1 C3 30.10(11) 3_665 3_665
C3 Eu1 C5 49.09(10) 3_665 3_665
C3 Eu1 C5 130.91(10) 3_665 .
C3 Eu1 C5 49.09(10) . .
C3 Eu1 C5 130.91(10) . 3_665
C3 Eu1 C4 150.35(10) . 3_665
C3 Eu1 C4 29.65(10) 3_665 3_665
C3 Eu1 C4 150.35(10) 3_665 .
C3 Eu1 C4 29.65(10) . .
C3 Eu1 C3 180.0 3_665 .
C5 C1 Eu1 75.82(19) . .
C5 C1 C6 124.9(3) . .
C6 C1 Eu1 112.6(2) . .
C2 C1 Eu1 74.5(2) . .
C2 C1 C5 107.7(3) . .
C2 C1 C6 127.2(3) . .
C25 C24 C4 120.9(3) . .
C25 C24 C29 117.7(3) . .
C29 C24 C4 121.4(3) . .
C1 C5 Eu1 74.27(19) . .
C1 C5 C4 108.2(3) . .
C1 C5 C30 128.0(3) . .
C4 C5 Eu1 75.27(19) . .
C4 C5 C30 123.8(3) . .
C30 C5 Eu1 117.6(2) . .
C24 C4 Eu1 114.9(2) . .
C5 C4 Eu1 74.93(19) . .
C5 C4 C24 126.0(3) . .
C3 C4 Eu1 74.3(2) . .
C3 C4 C24 126.2(3) . .
C3 C4 C5 107.8(3) . .
C6 C7 H7 118.9 . .
C8 C7 H7 118.9 . .
C8 C7 C6 122.1(4) . .
C7 C6 C1 121.6(3) . .
C7 C6 C11 117.1(3) . .
C11 C6 C1 121.3(3) . .
C31 C30 C5 119.3(3) . .
C31 C30 C35 117.7(3) . .
C35 C30 C5 123.0(3) . .
C1 C2 Eu1 75.5(2) . .
C1 C2 C3 107.9(3) . .
C1 C2 C12 127.2(3) . .
C3 C2 Eu1 75.6(2) . .
C3 C2 C12 124.8(3) . .
C12 C2 Eu1 112.6(2) . .
C4 C3 Eu1 76.0(2) . .
C4 C3 C2 108.4(3) . .
C4 C3 C18 124.7(3) . .
C2 C3 Eu1 74.3(2) . .
C2 C3 C18 126.9(3) . .
C18 C3 Eu1 115.0(2) . .
C24 C25 H25 119.8 . .
C26 C25 C24 120.4(4) . .
C26 C25 H25 119.8 . .
C24 C29 H29 119.2 . .
C28 C29 C24 121.6(3) . .
C28 C29 H29 119.2 . .
C23 C18 C3 121.4(4) . .
C23 C18 C19 118.0(4) . .
C19 C18 C3 120.6(4) . .
C29 C28 H28 120.0 . .
C29 C28 C27 120.0(4) . .
C27 C28 H28 120.0 . .
C7 C8 H8 120.1 . .
C7 C8 C9 119.8(4) . .
C9 C8 H8 120.1 . .
C30 C31 H31 119.2 . .
C32 C31 C30 121.6(4) . .
C32 C31 H31 119.2 . .
C30 C35 H35 119.7 . .
C34 C35 C30 120.7(4) . .
C34 C35 H35 119.7 . .
C31 C32 H32 120.2 . .
C31 C32 C33 119.7(4) . .
C33 C32 H32 120.2 . .
C13 C12 C2 122.4(3) . .
C13 C12 C17 117.0(3) . .
C17 C12 C2 120.6(3) . .
C6 C11 H11 119.3 . .
C10 C11 C6 121.4(4) . .
C10 C11 H11 119.3 . .
C32 C33 H33 120.1 . .
C34 C33 C32 119.9(4) . .
C34 C33 H33 120.1 . .
C25 C26 H26 119.7 . .
C27 C26 C25 120.7(4) . .
C27 C26 H26 119.7 . .
C18 C23 H23 118.4 . .
C22 C23 C18 123.2(5) . .
C22 C23 H23 118.4 . .
C35 C34 H34 119.8 . .
C33 C34 C35 120.4(4) . .
C33 C34 H34 119.8 . .
C28 C27 C26 119.7(4) . .
C28 C27 H27 120.2 . .
C26 C27 H27 120.2 . .
C8 C9 H9 120.1 . .
C8 C9 C10 119.8(4) . .
C10 C9 H9 120.1 . .
C18 C19 H19 121.0 . .
C18 C19 C20 118.1(5) . .
C20 C19 H19 121.0 . .
C12 C13 H13 119.2 . .
C14 C13 C12 121.5(4) . .
C14 C13 H13 119.2 . .
C11 C10 C9 119.8(4) . .
C11 C10 H10 120.1 . .
C9 C10 H10 120.1 . .
C17 C16 H16 120.4 . .
C15 C16 H16 120.4 . .
C15 C16 C17 119.3(4) . .
C13 C14 H14 120.0 . .
C13 C14 C15 120.0(4) . .
C15 C14 H14 120.0 . .
C12 C17 H17 119.0 . .
C16 C17 C12 122.1(4) . .
C16 C17 H17 119.0 . .
C23 C22 H22 120.7 . .
C21 C22 C23 118.6(5) . .
C21 C22 H22 120.7 . .
C16 C15 C14 120.1(4) . .
C16 C15 H15 120.0 . .
C14 C15 H15 120.0 . .
C22 C21 H21 119.8 . .
C20 C21 C22 120.5(5) . .
C20 C21 H21 119.8 . .
C19 C20 H20 119.2 . .
C21 C20 C19 121.6(5) . .
C21 C20 H20 119.2 . .

loop_
_geom_bond_atom_site_label_1
_geom_bond_atom_site_label_2
_geom_bond_distance
_geom_bond_site_symmetry_2
Eu1 C1 2.763(4) 3_665
Eu1 C1 2.763(4) .
Eu1 C5 2.783(3) .
Eu1 C5 2.783(3) 3_665
Eu1 C4 2.788(3) .
Eu1 C4 2.788(3) 3_665
Eu1 C2 2.751(4) 3_665
Eu1 C2 2.751(4) .
Eu1 C3 2.766(4) 3_665
Eu1 C3 2.766(4) .
C1 C5 1.432(5) .
C1 C6 1.472(5) .
C1 C2 1.430(5) .
C24 C4 1.477(5) .
C24 C25 1.401(5) .
C24 C29 1.405(5) .
C5 C4 1.433(5) .
C5 C30 1.472(5) .
C4 C3 1.421(5) .
C7 H7 0.9500 .
C7 C6 1.397(5) .
C7 C8 1.378(5) .
C6 C11 1.405(5) .
C30 C31 1.398(5) .
C30 C35 1.400(5) .
C2 C3 1.433(5) .
C2 C12 1.473(5) .
C3 C18 1.483(5) .
C25 H25 0.9500 .
C25 C26 1.390(6) .
C29 H29 0.9500 .
C29 C28 1.379(5) .
C18 C23 1.382(6) .
C18 C19 1.390(5) .
C28 H28 0.9500 .
C28 C27 1.384(6) .
C8 H8 0.9500 .
C8 C9 1.387(6) .
C31 H31 0.9500 .
C31 C32 1.378(6) .
C35 H35 0.9500 .
C35 C34 1.384(6) .
C32 H32 0.9500 .
C32 C33 1.386(6) .
C12 C13 1.391(5) .
C12 C17 1.401(5) .
C11 H11 0.9500 .
C11 C10 1.386(6) .
C33 H33 0.9500 .
C33 C34 1.381(7) .
C26 H26 0.9500 .
C26 C27 1.386(6) .
C23 H23 0.9500 .
C23 C22 1.379(6) .
C34 H34 0.9500 .
C27 H27 0.9500 .
C9 H9 0.9500 .
C9 C10 1.393(7) .
C19 H19 0.9500 .
C19 C20 1.422(7) .
C13 H13 0.9500 .
C13 C14 1.389(6) .
C10 H10 0.9500 .
C16 H16 0.9500 .
C16 C17 1.397(6) .
C16 C15 1.374(6) .
C14 H14 0.9500 .
C14 C15 1.393(6) .
C17 H17 0.9500 .
C22 H22 0.9500 .
C22 C21 1.359(9) .
C15 H15 0.9500 .
C21 H21 0.9500 .
C21 C20 1.356(10) .
C20 H20 0.9500 .

loop_
_geom_torsion_atom_site_label_1
_geom_torsion_atom_site_label_2
_geom_torsion_atom_site_label_3
_geom_torsion_atom_site_label_4
_geom_torsion
Eu1 C1 C5 C4 68.2(2)
Eu1 C1 C5 C30 -113.0(3)
Eu1 C1 C6 C7 134.9(3)
Eu1 C1 C6 C11 -42.4(4)
Eu1 C1 C2 C3 -69.2(3)
Eu1 C1 C2 C12 107.5(4)
Eu1 C5 C4 C24 -110.0(3)
Eu1 C5 C4 C3 67.7(2)
Eu1 C5 C30 C31 136.8(3)
Eu1 C5 C30 C35 -40.2(4)
Eu1 C4 C3 C2 67.9(3)
Eu1 C4 C3 C18 -111.0(4)
Eu1 C2 C3 C4 -69.0(3)
Eu1 C2 C3 C18 109.8(4)
Eu1 C2 C12 C13 136.7(3)
Eu1 C2 C12 C17 -42.4(4)
Eu1 C3 C18 C23 -33.2(4)
Eu1 C3 C18 C19 146.1(3)
C1 C5 C4 Eu1 -67.6(2)
C1 C5 C4 C24 -177.6(3)
C1 C5 C4 C3 0.1(4)
C1 C5 C30 C31 -132.0(4)
C1 C5 C30 C35 50.9(5)
C1 C6 C11 C10 176.6(4)
C1 C2 C3 Eu1 69.2(2)
C1 C2 C3 C4 0.2(4)
C1 C2 C3 C18 179.0(4)
C1 C2 C12 C13 48.2(6)
C1 C2 C12 C17 -130.9(4)
C24 C4 C3 Eu1 109.6(3)
C24 C4 C3 C2 177.5(3)
C24 C4 C3 C18 -1.3(6)
C24 C25 C26 C27 0.5(6)
C24 C29 C28 C27 0.0(6)
C5 C1 C6 C7 46.8(5)
C5 C1 C6 C11 -130.5(4)
C5 C1 C2 Eu1 69.2(2)
C5 C1 C2 C3 -0.1(4)
C5 C1 C2 C12 176.7(3)
C5 C4 C3 Eu1 -68.1(2)
C5 C4 C3 C2 -0.2(4)
C5 C4 C3 C18 -179.0(3)
C5 C30 C31 C32 -174.7(4)
C5 C30 C35 C34 175.8(3)
C4 C24 C25 C26 -178.9(3)
C4 C24 C29 C28 178.6(3)
C4 C5 C30 C31 46.6(5)
C4 C5 C30 C35 -130.5(4)
C4 C3 C18 C23 56.7(5)
C4 C3 C18 C19 -124.0(4)
C7 C6 C11 C10 -0.8(6)
C7 C8 C9 C10 -0.6(6)
C6 C1 C5 Eu1 107.9(3)
C6 C1 C5 C4 176.1(3)
C6 C1 C5 C30 -5.1(6)
C6 C1 C2 Eu1 -106.9(4)
C6 C1 C2 C3 -176.1(3)
C6 C1 C2 C12 0.6(6)
C6 C7 C8 C9 1.3(6)
C6 C11 C10 C9 1.5(6)
C30 C5 C4 Eu1 113.6(3)
C30 C5 C4 C24 3.6(5)
C30 C5 C4 C3 -178.7(3)
C30 C31 C32 C33 -2.0(6)
C30 C35 C34 C33 -0.3(6)
C2 C1 C5 Eu1 -68.3(2)
C2 C1 C5 C4 0.0(4)
C2 C1 C5 C30 178.7(3)
C2 C1 C6 C7 -137.8(4)
C2 C1 C6 C11 44.9(5)
C2 C3 C18 C23 -122.0(4)
C2 C3 C18 C19 57.3(6)
C2 C12 C13 C14 -178.8(4)
C2 C12 C17 C16 177.9(4)
C3 C2 C12 C13 -135.6(4)
C3 C2 C12 C17 45.4(5)
C3 C18 C23 C22 179.3(4)
C3 C18 C19 C20 179.9(4)
C25 C24 C4 Eu1 137.8(3)
C25 C24 C4 C5 -133.2(4)
C25 C24 C4 C3 49.5(5)
C25 C24 C29 C28 -0.2(5)
C25 C26 C27 C28 -0.7(6)
C29 C24 C4 Eu1 -41.0(4)
C29 C24 C4 C5 48.0(5)
C29 C24 C4 C3 -129.3(4)
C29 C24 C25 C26 0.0(5)
C29 C28 C27 C26 0.5(6)
C18 C23 C22 C21 0.5(7)
C18 C19 C20 C21 1.2(8)
C8 C7 C6 C1 -178.0(3)
C8 C7 C6 C11 -0.6(5)
C8 C9 C10 C11 -0.8(6)
C31 C30 C35 C34 -1.3(5)
C31 C32 C33 C34 0.3(7)
C35 C30 C31 C32 2.5(6)
C32 C33 C34 C35 0.8(6)
C12 C2 C3 Eu1 -107.7(4)
C12 C2 C3 C4 -176.7(3)
C12 C2 C3 C18 2.1(6)
C12 C13 C14 C15 0.4(7)
C23 C18 C19 C20 -0.8(6)
C23 C22 C21 C20 0.0(8)
C19 C18 C23 C22 0.0(6)
C13 C12 C17 C16 -1.3(6)
C13 C14 C15 C16 -0.3(7)
C17 C12 C13 C14 0.3(6)
C17 C16 C15 C14 -0.6(7)
C22 C21 C20 C19 -0.8(9)
C15 C16 C17 C12 1.4(6)
